data_4101172
_journal_name_full 'Journal of the American Chemical Society'
_journal_paper_doi 10.1021/ja0571646
_journal_year 2006
_chemical_formula_sum 'C24 H33 N O5 S'
_chemical_formula_weight 447.57
_space_group_IT_number 4
_symmetry_cell_setting monoclinic
_symmetry_space_group_name_Hall 'P 2yb'
_symmetry_space_group_name_H-M 'P 1 21 1'
_cell_angle_alpha 90.00
_cell_angle_beta 96.28(3)
_cell_angle_gamma 90.00
_cell_formula_units_Z 2
_cell_length_a 8.2347(16)
_cell_length_b 15.600(3)
_cell_length_c 9.5307(19)
_cell_measurement_temperature 293(2)
_cell_volume 1216.9(4)
_diffrn_ambient_temperature 293(2)
_exptl_crystal_density_diffrn 1.221
_cod_depositor_comments
;
The following automatic conversions were performed:
'_symmetry_cell_setting' value 'Monoclinic' changed to 'monoclinic'
according to '/home/saulius/struct/CIF-dictionaries/cif_core.dic'
dictionary named 'cif_core.dic' version 2.4.1 from 2010-06-29.

Automatic conversion script
Id: cif_fix_enum 1527 2010-12-29 10:47:43Z saulius 
;
_cod_original_sg_symbol_H-M 'P 21'
_cod_database_code 4101172

loop_
_symmetry_equiv_pos_as_xyz
'x, y, z'
'-x, y+1/2, -z'

loop_
_atom_site_label
_atom_site_type_symbol
_atom_site_fract_x
_atom_site_fract_y
_atom_site_fract_z
_atom_site_U_iso_or_equiv
_atom_site_adp_type
_atom_site_occupancy
_atom_site_symmetry_multiplicity
_atom_site_calc_flag
_atom_site_refinement_flags
_atom_site_disorder_assembly
_atom_site_disorder_group
S1 S 0.46213(15) 0.73064(8) 0.30110(13) 0.0548(4) Uani 1 1 d . . .
O1 O 0.4822(5) 0.6495(2) 0.3653(4) 0.0810(13) Uani 1 1 d . . .
O2 O 0.3296(4) 0.7477(3) 0.1977(4) 0.0743(12) Uani 1 1 d . . .
O3 O 0.5359(6) 0.9506(3) 0.8586(5) 0.0883(13) Uani 1 1 d . . .
O4 O 0.3044(5) 0.9708(2) 0.7182(4) 0.0636(10) Uani 1 1 d . . .
O5 O 0.4310(4) 0.77944(19) 0.6730(3) 0.0525(8) Uani 1 1 d . . .
N1 N 0.4479(5) 0.7996(2) 0.4291(4) 0.0491(10) Uani 1 1 d . . .
C1 C 0.3960(6) 0.8834(3) 0.3949(5) 0.0580(14) Uani 1 1 d . . .
H1A H 0.3316 0.8925 0.3098 0.070 Uiso 1 1 calc R . .
C2 C 0.4340(6) 0.9496(3) 0.4772(6) 0.0599(14) Uani 1 1 d . . .
H2A H 0.3888 1.0026 0.4508 0.072 Uiso 1 1 calc R . .
C3 C 0.5444(6) 0.9441(3) 0.6091(5) 0.0566(13) Uani 1 1 d . . .
H3A H 0.6213 0.9918 0.6067 0.068 Uiso 1 1 calc R . .
C4 C 0.6467(6) 0.8624(3) 0.6092(6) 0.0598(14) Uani 1 1 d . . .
H4A H 0.7267 0.8681 0.5423 0.072 Uiso 1 1 calc R . .
H4B H 0.7047 0.8535 0.7022 0.072 Uiso 1 1 calc R . .
C5 C 0.5363(6) 0.7861(3) 0.5692(5) 0.0487(12) Uani 1 1 d . . .
H5A H 0.6025 0.7339 0.5685 0.058 Uiso 1 1 calc R . .
C6 C 0.4636(8) 0.9554(3) 0.7426(6) 0.0589(14) Uani 1 1 d . . .
C7 C 0.2168(8) 0.9817(4) 0.8391(7) 0.087(2) Uani 1 1 d . . .
H7A H 0.2529 1.0332 0.8902 0.104 Uiso 1 1 calc R . .
H7B H 0.2353 0.9330 0.9023 0.104 Uiso 1 1 calc R . .
C8 C 0.0372(9) 0.9885(6) 0.7846(8) 0.107(2) Uani 1 1 d . . .
H8A H -0.0262 0.9943 0.8628 0.128 Uiso 1 1 calc R . .
H8B H 0.0039 0.9378 0.7321 0.128 Uiso 1 1 calc R . .
H8C H 0.0203 1.0377 0.7244 0.128 Uiso 1 1 calc R . .
C9 C 0.3333(6) 0.7026(3) 0.6735(5) 0.0479(12) Uani 1 1 d . . .
H9A H 0.3916 0.6568 0.6297 0.058 Uiso 1 1 calc R . .
C10 C 0.1668(6) 0.7134(4) 0.5875(5) 0.0733(17) Uani 1 1 d . . .
H10A H 0.1475 0.7740 0.5697 0.088 Uiso 1 1 calc R . .
H10B H 0.1693 0.6853 0.4970 0.088 Uiso 1 1 calc R . .
C11 C 0.0264(7) 0.6774(5) 0.6586(6) 0.0766(18) Uani 1 1 d . . .
H11A H -0.0810 0.6799 0.6032 0.092 Uiso 1 1 calc R . .
C12 C 0.0695(6) 0.5915(4) 0.7341(6) 0.0637(15) Uani 1 1 d . . .
C13 C 0.1568(7) 0.6474(3) 0.8530(5) 0.0598(14) Uani 1 1 d . . .
H13A H 0.1489 0.6257 0.9485 0.072 Uiso 1 1 calc R . .
C14 C 0.3256(6) 0.6786(3) 0.8277(5) 0.0534(13) Uani 1 1 d . . .
H14A H 0.3430 0.7320 0.8813 0.064 Uiso 1 1 calc R . .
C15 C 0.0370(7) 0.7180(5) 0.8070(7) 0.0877(19) Uani 1 1 d . . .
H15A H 0.0837 0.7752 0.8127 0.105 Uiso 1 1 calc R . .
H15B H -0.0641 0.7157 0.8505 0.105 Uiso 1 1 calc R . .
C16 C 0.4610(7) 0.6195(5) 0.8845(7) 0.093(2) Uani 1 1 d . . .
H16A H 0.4436 0.6015 0.9780 0.111 Uiso 1 1 calc R . .
H16B H 0.5637 0.6489 0.8874 0.111 Uiso 1 1 calc R . .
H16C H 0.4623 0.5702 0.8243 0.111 Uiso 1 1 calc R . .
C17 C 0.1601(9) 0.5258(4) 0.6557(7) 0.100(2) Uani 1 1 d . . .
H17A H 0.0900 0.5051 0.5758 0.120 Uiso 1 1 calc R . .
H17B H 0.1926 0.4788 0.7176 0.120 Uiso 1 1 calc R . .
H17C H 0.2553 0.5517 0.6240 0.120 Uiso 1 1 calc R . .
C18 C -0.0800(8) 0.5475(6) 0.7821(8) 0.110(2) Uani 1 1 d . . .
H18A H -0.1357 0.5864 0.8384 0.131 Uiso 1 1 calc R . .
H18B H -0.0462 0.4978 0.8372 0.131 Uiso 1 1 calc R . .
H18C H -0.1523 0.5304 0.7010 0.131 Uiso 1 1 calc R . .
C19 C 0.6434(5) 0.7560(3) 0.2287(5) 0.0481(13) Uani 1 1 d . . .
C20 C 0.7869(6) 0.7169(4) 0.2762(5) 0.0719(17) Uani 1 1 d . . .
H20A H 0.7882 0.6736 0.3435 0.086 Uiso 1 1 calc R . .
C21 C 0.9282(6) 0.7408(5) 0.2256(6) 0.0829(19) Uani 1 1 d . . .
H21A H 1.0266 0.7162 0.2626 0.100 Uiso 1 1 calc R . .
C22 C 0.9266(7) 0.7996(5) 0.1228(6) 0.0786(18) Uani 1 1 d . . .
H21A H 1.0233 0.8143 0.0868 0.094 Uiso 1 1 calc R . .
C23 C 0.7838(7) 0.8379(4) 0.0708(6) 0.0778(17) Uani 1 1 d . . .
H23A H 0.7831 0.8784 -0.0009 0.093 Uiso 1 1 calc R . .
C24 C 0.6410(7) 0.8166(4) 0.1243(5) 0.0637(15) Uani 1 1 d . . .
H24A H 0.5435 0.8431 0.0900 0.076 Uiso 1 1 calc R . .

loop_
_atom_site_aniso_label
_atom_site_aniso_U_11
_atom_site_aniso_U_22
_atom_site_aniso_U_33
_atom_site_aniso_U_23
_atom_site_aniso_U_13
_atom_site_aniso_U_12
S1 0.0512(7) 0.0569(8) 0.0595(8) -0.0130(7) 0.0202(6) -0.0068(7)
O1 0.113(3) 0.050(2) 0.089(3) -0.002(2) 0.053(3) -0.012(2)
O2 0.0433(19) 0.103(3) 0.077(2) -0.030(2) 0.0072(19) -0.004(2)
O3 0.100(3) 0.095(3) 0.066(3) -0.006(2) -0.010(2) 0.006(3)
O4 0.068(3) 0.062(2) 0.060(2) -0.0053(18) 0.005(2) -0.005(2)
O5 0.067(2) 0.0396(18) 0.052(2) 0.0034(15) 0.0118(17) -0.0084(16)
N1 0.050(2) 0.050(2) 0.050(2) 0.0083(19) 0.020(2) 0.0084(19)
C1 0.072(4) 0.059(3) 0.046(3) 0.010(3) 0.020(3) 0.023(3)
C2 0.070(4) 0.049(3) 0.063(3) 0.007(3) 0.020(3) 0.023(3)
C3 0.068(3) 0.045(3) 0.058(3) 0.006(3) 0.013(3) -0.015(3)
C4 0.055(3) 0.060(3) 0.066(3) 0.013(3) 0.010(3) 0.001(3)
C5 0.050(3) 0.035(3) 0.064(3) 0.008(2) 0.021(3) 0.008(2)
C6 0.078(4) 0.039(3) 0.057(4) -0.001(3) -0.006(3) -0.009(3)
C7 0.104(5) 0.084(5) 0.077(5) -0.013(4) 0.028(4) -0.006(4)
C8 0.088(5) 0.115(6) 0.127(6) -0.019(5) 0.052(5) -0.013(4)
C9 0.056(3) 0.042(3) 0.046(3) 0.004(2) 0.007(2) -0.003(2)
C10 0.066(3) 0.096(5) 0.057(3) 0.017(3) 0.004(3) 0.002(3)
C11 0.051(3) 0.120(5) 0.055(4) 0.008(3) -0.007(3) 0.008(3)
C12 0.062(4) 0.069(4) 0.062(3) -0.005(3) 0.014(3) -0.015(3)
C13 0.065(4) 0.073(4) 0.044(3) 0.000(3) 0.016(3) -0.008(3)
C14 0.068(3) 0.053(3) 0.037(3) 0.005(2) -0.003(2) -0.014(3)
C15 0.078(4) 0.093(5) 0.099(5) -0.007(4) 0.042(4) 0.004(4)
C16 0.075(4) 0.112(5) 0.087(5) 0.046(4) -0.010(4) -0.008(4)
C17 0.129(6) 0.077(5) 0.100(5) -0.031(4) 0.036(5) -0.040(4)
C18 0.090(5) 0.129(6) 0.111(6) -0.003(5) 0.018(4) -0.046(5)
C19 0.041(3) 0.061(3) 0.043(3) -0.007(2) 0.009(2) 0.002(2)
C20 0.062(3) 0.102(5) 0.052(3) 0.015(3) 0.008(3) 0.024(3)
C21 0.040(3) 0.143(6) 0.066(3) 0.007(4) 0.010(3) 0.027(4)
C22 0.049(4) 0.130(6) 0.059(4) -0.010(4) 0.016(3) 0.003(4)
C23 0.066(4) 0.099(5) 0.071(4) 0.016(4) 0.023(3) -0.006(4)
C24 0.049(3) 0.086(4) 0.055(3) 0.003(3) 0.000(3) 0.009(3)

loop_
_geom_bond_atom_site_label_1
_geom_bond_atom_site_label_2
_geom_bond_distance
_geom_bond_site_symmetry_2
_geom_bond_publ_flag
S1 O1 1.407(4) . ?
S1 O2 1.413(4) . ?
S1 N1 1.640(4) . ?
S1 C19 1.757(5) . ?
O3 C6 1.200(6) . ?
O4 C6 1.328(7) . ?
O4 C7 1.435(7) . ?
O5 C5 1.389(5) . ?
O5 C9 1.444(5) . ?
N1 C1 1.403(6) . ?
N1 C5 1.464(6) . ?
C1 C2 1.314(7) . ?
C2 C3 1.471(7) . ?
C3 C6 1.510(7) . ?
C3 C4 1.527(7) . ?
C4 C5 1.522(6) . ?
C7 C8 1.517(9) . ?
C9 C14 1.524(6) . ?
C9 C10 1.527(7) . ?
C10 C11 1.510(7) . ?
C11 C15 1.544(8) . ?
C11 C12 1.544(9) . ?
C12 C17 1.513(8) . ?
C12 C18 1.523(8) . ?
C12 C13 1.544(7) . ?
C13 C15 1.512(8) . ?
C13 C14 1.518(7) . ?
C14 C16 1.502(8) . ?
C19 C20 1.363(7) . ?
C19 C24 1.371(7) . ?
C20 C21 1.359(8) . ?
C21 C22 1.341(9) . ?
C22 C23 1.363(8) . ?
C23 C24 1.372(7) . ?

loop_
_cod_related_entry_id
_cod_related_entry_database
_cod_related_entry_code
1 ChemSpider 30659992
